data_7048955
loop_
_publ_author_name
'Tanaka, Ryo'
'Shinto, Yuto'
'Matsuzaki, Ryusei'
'Nakayama, Yuushou'
'Shiono, Takeshi'

_publ_section_title
;
 Stereospecific polymerization of conjugated dienes using neodymium
 alkylborohydride complexes.
;
_journal_issue 21
_journal_name_full 'Dalton transactions (Cambridge, England : 2003)'
_journal_page_first 7267
_journal_page_last 7273
_journal_paper_doi 10.1039/c8dt04220a
_journal_volume 48
_journal_year 2019
_chemical_formula_sum 'C30 H72 B3 Nd O3'
_chemical_formula_weight 657.54
_space_group_crystal_system monoclinic
_space_group_IT_number 14
_space_group_name_Hall '-P 2yn'
_space_group_name_H-M_alt 'P 1 21/n 1'
_symmetry_space_group_name_Hall '-P 2yn'
_symmetry_space_group_name_H-M 'P 1 21/n 1'
_atom_sites_solution_hydrogens mixed
_audit_creation_method SHELXL-2016/4
_audit_update_record
;
2018-10-23 deposited with the CCDC.
2019-02-06 downloaded from the CCDC.
;
_cell_angle_alpha 90
_cell_angle_beta 101.486(2)
_cell_angle_gamma 90
_cell_formula_units_Z 4
_cell_length_a 11.2474(14)
_cell_length_b 16.788(2)
_cell_length_c 20.353(2)
_cell_measurement_reflns_used 2905
_cell_measurement_temperature 123(2)
_cell_measurement_theta_max 22.39
_cell_measurement_theta_min 2.21
_cell_volume 3766.1(7)
_computing_cell_refinement 'Bruker SAINT'
_computing_data_collection 'Bruker APEX2'
_computing_data_reduction 'Bruker SAINT'
_computing_molecular_graphics ORTEP-III
_computing_structure_refinement 'SHELXL-97 (Sheldrick, 1997)'
_computing_structure_solution SIR-97
_diffrn_ambient_temperature 123(2)
_diffrn_measured_fraction_theta_full 0.999
_diffrn_measured_fraction_theta_max 0.995
_diffrn_measurement_device_type 'Bruker APEX-II CCD'
_diffrn_measurement_method '\f and \w scans'
_diffrn_radiation_type MoK\a
_diffrn_radiation_wavelength 0.71069
_diffrn_reflns_av_R_equivalents 0.0737
_diffrn_reflns_av_unetI/netI 0.1028
_diffrn_reflns_Laue_measured_fraction_full 0.999
_diffrn_reflns_Laue_measured_fraction_max 0.995
_diffrn_reflns_limit_h_max 14
_diffrn_reflns_limit_h_min -14
_diffrn_reflns_limit_k_max 20
_diffrn_reflns_limit_k_min -21
_diffrn_reflns_limit_l_max 9
_diffrn_reflns_limit_l_min -26
_diffrn_reflns_number 21778
_diffrn_reflns_point_group_measured_fraction_full 0.999
_diffrn_reflns_point_group_measured_fraction_max 0.995
_diffrn_reflns_theta_full 25.240
_diffrn_reflns_theta_max 27.381
_diffrn_reflns_theta_min 1.585
_exptl_absorpt_coefficient_mu 1.403
_exptl_absorpt_correction_T_max 0.7455
_exptl_absorpt_correction_T_min 0.6599
_exptl_absorpt_correction_type numerical
_exptl_absorpt_process_details 'SADABS Ver.2014/5'
_exptl_crystal_colour Purple
_exptl_crystal_density_diffrn 1.160
_exptl_crystal_description Block
_exptl_crystal_F_000 1404
_exptl_crystal_size_max 0.100
_exptl_crystal_size_mid 0.100
_exptl_crystal_size_min 0.050
_refine_diff_density_max 0.851
_refine_diff_density_min -0.804
_refine_diff_density_rms 0.134
_refine_ls_extinction_method none
_refine_ls_goodness_of_fit_ref 0.994
_refine_ls_hydrogen_treatment mixed
_refine_ls_matrix_type full
_refine_ls_number_parameters 402
_refine_ls_number_reflns 8506
_refine_ls_number_restraints 16
_refine_ls_restrained_S_all 1.000
_refine_ls_R_factor_all 0.0896
_refine_ls_R_factor_gt 0.0484
_refine_ls_shift/su_max 0.004
_refine_ls_shift/su_mean 0.000
_refine_ls_structure_factor_coef Fsqd
_refine_ls_weighting_details 'w=1/[\s^2^(Fo^2^)+(0.0334P)^2^] where P=(Fo^2^+2Fc^2^)/3'
_refine_ls_weighting_scheme calc
_refine_ls_wR_factor_gt 0.0866
_refine_ls_wR_factor_ref 0.0998
_reflns_Friedel_coverage 0.000
_reflns_number_gt 5693
_reflns_number_total 8506
_reflns_threshold_expression 'I > 2\s(I)'
_cod_data_source_file c8dt04220a2.cif
_cod_data_source_block Ndcomplex4
_cod_depositor_comments
;
The following automatic conversions were performed:

'_exptl_absorpt_correction_type' value 'Numerical' changed to
'numerical' according to
/home/data/users/saulius/crontab/automatic-downloads/rss-feeds/RSC/lib/dictionaries/cif_core.dic
dictionary named 'cif_core.dic' version 2.4.2 from 2011-04-26.

Automatic conversion script
Id: cif_fix_values 4973 2017-02-22 13:04:09Z antanas 

 Adding full bibliography for 7048954--7048955.cif.
;
_cod_database_code 7048955
_shelx_shelxl_version_number 2016/4
_shelx_space_group_comment
;
The symmetry employed for this shelxl refinement is uniquely defined
by the following loop, which should always be used as a source of
symmetry information in preference to the above space-group names.
They are only intended as comments.
;
_shelx_estimated_absorpt_t_min 0.872
_shelx_estimated_absorpt_t_max 0.933

loop_
_space_group_symop_operation_xyz
'x, y, z'
'-x+1/2, y+1/2, -z+1/2'
'-x, -y, -z'
'x-1/2, -y-1/2, z-1/2'

loop_
_atom_site_label
_atom_site_type_symbol
_atom_site_fract_x
_atom_site_fract_y
_atom_site_fract_z
_atom_site_U_iso_or_equiv
_atom_site_adp_type
_atom_site_occupancy
_atom_site_site_symmetry_order
_atom_site_calc_flag
_atom_site_refinement_flags_posn
_atom_site_refinement_flags_adp
_atom_site_refinement_flags_occupancy
_atom_site_disorder_assembly
_atom_site_disorder_group
ND1 Nd 0.91395(2) 0.14425(2) 0.73971(2) 0.01623(8) Uani 1 1 d . . . . .
O1 O 0.8951(3) 0.28556(17) 0.77968(16) 0.0223(7) Uani 1 1 d . . . . .
C1 C 0.7794(4) 0.3272(3) 0.7735(3) 0.0297(12) Uani 1 1 d . . . . .
H1 H 0.715009 0.290102 0.781044 0.036 Uiso 1 1 calc R U . . .
H2 H 0.754869 0.351031 0.728304 0.036 Uiso 1 1 calc R U . . .
C2 C 0.8008(5) 0.3910(3) 0.8265(3) 0.0393(14) Uani 1 1 d . . . . .
H3 H 0.748815 0.438078 0.812594 0.047 Uiso 1 1 calc R U . . .
H4 H 0.784993 0.370843 0.869689 0.047 Uiso 1 1 calc R U . . .
C3 C 0.9329(5) 0.4110(3) 0.8319(3) 0.0343(13) Uani 1 1 d . . . . .
H5 H 0.967812 0.435390 0.875796 0.041 Uiso 1 1 calc R U . . .
H6 H 0.945176 0.447396 0.795543 0.041 Uiso 1 1 calc R U . . .
C4 C 0.9870(5) 0.3296(3) 0.8247(3) 0.0334(13) Uani 1 1 d . . . . .
H7 H 1.061464 0.334329 0.805945 0.040 Uiso 1 1 calc R U . . .
H8 H 1.007753 0.302617 0.868738 0.040 Uiso 1 1 calc R U . . .
O2 O 1.0307(3) 0.23805(17) 0.67484(16) 0.0233(7) Uani 1 1 d . . . . .
C5 C 0.9758(5) 0.3133(3) 0.6469(3) 0.0302(12) Uani 1 1 d . . . . .
H9 H 1.001502 0.357768 0.678526 0.036 Uiso 1 1 calc R U . . .
H10 H 0.886201 0.309643 0.638006 0.036 Uiso 1 1 calc R U . . .
C6 C 1.0199(6) 0.3263(4) 0.5829(3) 0.0577(19) Uani 1 1 d . . . . .
H11 H 0.956126 0.312201 0.543685 0.069 Uiso 1 1 calc R U . . .
H12 H 1.043410 0.382648 0.578729 0.069 Uiso 1 1 calc R U . . .
C7 C 1.1243(7) 0.2743(4) 0.5874(4) 0.085(2) Uani 1 1 d . U . . .
H13 H 1.130575 0.254721 0.542315 0.102 Uiso 1 1 calc R U . . .
H14 H 1.199778 0.303321 0.606742 0.102 Uiso 1 1 calc R U . . .
C8 C 1.1066(5) 0.2085(3) 0.6301(3) 0.0460(16) Uani 1 1 d . . . . .
H15 H 1.185481 0.189716 0.656084 0.055 Uiso 1 1 calc R U . . .
H16 H 1.066198 0.163607 0.602873 0.055 Uiso 1 1 calc R U . . .
O3 O 1.1088(3) 0.16527(17) 0.82593(16) 0.0204(7) Uani 1 1 d . . . . .
C9 C 1.2240(4) 0.1893(3) 0.8119(3) 0.0255(11) Uani 1 1 d . . . . .
H17 H 1.217472 0.242213 0.789962 0.031 Uiso 1 1 calc R U . . .
H18 H 1.252613 0.150269 0.782014 0.031 Uiso 1 1 calc R U . . .
C10 C 1.3090(4) 0.1925(3) 0.8784(3) 0.0357(14) Uani 1 1 d . . . . .
H19 H 1.298072 0.241917 0.903081 0.043 Uiso 1 1 calc R U . . .
H20 H 1.394648 0.188184 0.873656 0.043 Uiso 1 1 calc R U . . .
C11 C 1.2685(4) 0.1190(3) 0.9125(3) 0.0355(14) Uani 1 1 d . . . . .
H21 H 1.303290 0.069625 0.897436 0.043 Uiso 1 1 calc R U . . .
H22 H 1.291871 0.122925 0.961894 0.043 Uiso 1 1 calc R U . . .
C12 C 1.1324(4) 0.1214(3) 0.8892(2) 0.0255(11) Uani 1 1 d . . . . .
H23 H 1.099233 0.066707 0.882529 0.031 Uiso 1 1 calc R U . . .
H24 H 1.094145 0.148614 0.922848 0.031 Uiso 1 1 calc R U . . .
B1 B 0.7385(5) 0.1531(3) 0.6342(3) 0.0205(12) Uani 1 1 d . . . . .
H25 H 0.740(4) 0.102(3) 0.671(3) 0.041(15) Uiso 1 1 d . . . . .
H26 H 0.754(4) 0.207(3) 0.671(2) 0.036(14) Uiso 1 1 d . . . . .
H27 H 0.834(4) 0.147(3) 0.621(2) 0.039(14) Uiso 1 1 d . . . . .
C13 C 0.6285(4) 0.1559(3) 0.5709(2) 0.0286(12) Uani 1 1 d . . . . .
C14 C 0.6334(7) 0.2325(4) 0.5333(4) 0.086(3) Uani 1 1 d . U . . .
H28 H 0.709616 0.235107 0.517075 0.129 Uiso 1 1 calc R U . . .
H29 H 0.628764 0.277629 0.563270 0.129 Uiso 1 1 calc R U . . .
H30 H 0.564844 0.234680 0.495169 0.129 Uiso 1 1 calc R U . . .
C15 C 0.6422(5) 0.0851(4) 0.5260(3) 0.062(2) Uani 1 1 d . . . . .
H31 H 0.579237 0.087659 0.485136 0.094 Uiso 1 1 calc R U . . .
H32 H 0.633730 0.035470 0.549942 0.094 Uiso 1 1 calc R U . . .
H33 H 0.722369 0.086860 0.514072 0.094 Uiso 1 1 calc R U . . .
C16 C 0.5022(5) 0.1447(4) 0.5915(3) 0.0473(16) Uani 1 1 d . . . . .
H34 H 0.502342 0.088491 0.607817 0.057 Uiso 1 1 calc R U . . .
C17 C 0.4823(6) 0.1933(5) 0.6475(3) 0.087(3) Uani 1 1 d . . . . .
H35 H 0.487706 0.249767 0.636201 0.130 Uiso 1 1 calc R U . . .
H36 H 0.544136 0.180823 0.687296 0.130 Uiso 1 1 calc R U . . .
H37 H 0.401629 0.182075 0.656595 0.130 Uiso 1 1 calc R U . . .
C18 C 0.3919(5) 0.1502(4) 0.5332(3) 0.0599(19) Uani 1 1 d . . . . .
H38 H 0.317963 0.137107 0.549593 0.090 Uiso 1 1 calc R U . . .
H39 H 0.401904 0.112479 0.497975 0.090 Uiso 1 1 calc R U . . .
H40 H 0.385568 0.204392 0.515057 0.090 Uiso 1 1 calc R U . . .
B2 B 0.7856(5) 0.1079(3) 0.8301(3) 0.0207(12) Uani 1 1 d . . . . .
H41 H 0.746(4) 0.157(2) 0.787(2) 0.018(11) Uiso 1 1 d . . . . .
H42 H 0.880(4) 0.141(2) 0.854(2) 0.025(12) Uiso 1 1 d . . . . .
H43 H 0.803(4) 0.060(3) 0.799(2) 0.038(14) Uiso 1 1 d . . . . .
C19 C 0.6966(4) 0.0890(3) 0.8806(2) 0.0202(10) Uani 1 1 d . . . . .
C20 C 0.6564(5) 0.1695(3) 0.9060(3) 0.0332(13) Uani 1 1 d . . . . .
H44 H 0.605920 0.159762 0.939275 0.050 Uiso 1 1 calc R U . . .
H45 H 0.609634 0.199481 0.868233 0.050 Uiso 1 1 calc R U . . .
H46 H 0.728210 0.200271 0.926653 0.050 Uiso 1 1 calc R U . . .
C21 C 0.5813(4) 0.0470(3) 0.8427(3) 0.0333(13) Uani 1 1 d . . . . .
H47 H 0.603119 -0.004713 0.826211 0.050 Uiso 1 1 calc R U . . .
H48 H 0.542687 0.080054 0.804639 0.050 Uiso 1 1 calc R U . . .
H49 H 0.524695 0.039125 0.873000 0.050 Uiso 1 1 calc R U . . .
C22 C 0.7542(5) 0.0373(3) 0.9415(2) 0.0307(12) Uani 1 1 d . . . . .
H50 H 0.687595 0.022203 0.965197 0.037 Uiso 1 1 calc R U . . .
C23 C 0.8510(5) 0.0798(3) 0.9924(3) 0.0401(14) Uani 1 1 d . . . . .
H51 H 0.882759 0.043548 1.029516 0.060 Uiso 1 1 calc R U . . .
H52 H 0.815414 0.126674 1.009813 0.060 Uiso 1 1 calc R U . . .
H53 H 0.917249 0.096652 0.970742 0.060 Uiso 1 1 calc R U . . .
C24 C 0.8072(5) -0.0407(3) 0.9198(3) 0.0418(15) Uani 1 1 d . . . . .
H54 H 0.873693 -0.028294 0.896864 0.063 Uiso 1 1 calc R U . . .
H55 H 0.743661 -0.069912 0.889286 0.063 Uiso 1 1 calc R U . . .
H56 H 0.837849 -0.073383 0.959422 0.063 Uiso 1 1 calc R U . . .
B3 B 1.0327(5) 0.0149(3) 0.7185(3) 0.0220(12) Uani 1 1 d . . . . .
H57 H 1.076(3) 0.070(2) 0.711(2) 0.013(11) Uiso 1 1 d . . . . .
H58 H 0.939(4) 0.017(2) 0.683(2) 0.026(13) Uiso 1 1 d . . . . .
H59 H 1.019(4) 0.021(3) 0.769(2) 0.027(13) Uiso 1 1 d . . . . .
C25 C 1.1127(4) -0.0641(3) 0.7115(3) 0.0301(12) Uani 1 1 d . . . . .
C26 C 1.2302(5) -0.0599(4) 0.7644(4) 0.074(2) Uani 1 1 d . . . . .
H60 H 1.210583 -0.055455 0.809034 0.111 Uiso 1 1 calc R U . . .
H61 H 1.277261 -0.013269 0.755809 0.111 Uiso 1 1 calc R U . . .
H62 H 1.277955 -0.108294 0.762118 0.111 Uiso 1 1 calc R U . . .
C27 C 1.0447(5) -0.1369(3) 0.7280(3) 0.0518(17) Uani 1 1 d . . . . .
H63 H 1.093240 -0.184704 0.724742 0.078 Uiso 1 1 calc R U . . .
H64 H 0.967097 -0.140991 0.696170 0.078 Uiso 1 1 calc R U . . .
H65 H 1.029759 -0.132135 0.773618 0.078 Uiso 1 1 calc R U . . .
C28 C 1.1432(6) -0.0753(3) 0.6420(3) 0.0503(17) Uani 1 1 d D . . . .
H66 H 1.206136 -0.117589 0.642786 0.060 Uiso 0.40(5) 1 calc R U P A 1
H67 H 1.186963 -0.127395 0.643982 0.060 Uiso 0.60(5) 1 calc R U P A 2
C29 C 1.170(6) -0.0051(16) 0.604(3) 0.091(15) Uani 0.40(5) 1 d D . P A 1
H80 H 1.099381 0.030519 0.596180 0.136 Uiso 0.40(5) 1 calc R U P A 1
H81 H 1.187854 -0.022095 0.561155 0.136 Uiso 0.40(5) 1 calc R U P A 1
H82 H 1.240106 0.023180 0.630049 0.136 Uiso 0.40(5) 1 calc R U P A 1
C30 C 1.243(2) -0.0080(9) 0.6329(13) 0.064(6) Uani 0.60(5) 1 d D . P A 2
H71 H 1.306842 -0.006346 0.673231 0.096 Uiso 0.60(5) 1 calc R U P A 2
H72 H 1.277878 -0.021157 0.593970 0.096 Uiso 0.60(5) 1 calc R U P A 2
H73 H 1.202866 0.044171 0.626073 0.096 Uiso 0.60(5) 1 calc R U P A 2
C31 C 1.005(4) -0.1042(16) 0.5932(17) 0.077(11) Uani 0.40(5) 1 d D . P A 1
H83 H 0.947185 -0.060153 0.590128 0.116 Uiso 0.40(5) 1 calc R U P A 1
H84 H 0.973879 -0.150460 0.613679 0.116 Uiso 0.40(5) 1 calc R U P A 1
H85 H 1.016696 -0.118273 0.548106 0.116 Uiso 0.40(5) 1 calc R U P A 1
C32 C 1.048(2) -0.0801(17) 0.5851(10) 0.064(7) Uani 0.60(5) 1 d D . P A 2
H77 H 1.082618 -0.087214 0.544847 0.096 Uiso 0.60(5) 1 calc R U P A 2
H78 H 0.995991 -0.125547 0.589922 0.096 Uiso 0.60(5) 1 calc R U P A 2
H79 H 1.000474 -0.030941 0.581076 0.096 Uiso 0.60(5) 1 calc R U P A 2

loop_
_atom_site_aniso_label
_atom_site_aniso_U_11
_atom_site_aniso_U_22
_atom_site_aniso_U_33
_atom_site_aniso_U_23
_atom_site_aniso_U_13
_atom_site_aniso_U_12
ND1 0.01493(12) 0.01537(12) 0.01950(13) 0.00120(14) 0.00611(9) 0.00161(12)
O1 0.0188(17) 0.0208(16) 0.0273(19) -0.0031(15) 0.0046(14) 0.0030(13)
C1 0.025(3) 0.021(2) 0.045(3) -0.002(3) 0.011(2) 0.008(2)
C2 0.040(3) 0.032(3) 0.045(4) -0.009(3) 0.008(3) 0.015(3)
C3 0.048(3) 0.020(3) 0.030(3) -0.002(2) -0.002(3) 0.003(2)
C4 0.030(3) 0.031(3) 0.036(3) -0.008(3) 0.000(3) 0.001(2)
O2 0.0225(17) 0.0220(17) 0.029(2) 0.0095(16) 0.0128(15) 0.0061(14)
C5 0.034(3) 0.020(3) 0.039(3) 0.007(2) 0.014(3) 0.007(2)
C6 0.070(5) 0.062(4) 0.049(4) 0.031(4) 0.033(4) 0.032(4)
C7 0.110(6) 0.081(5) 0.085(5) 0.037(4) 0.070(4) 0.040(4)
C8 0.057(4) 0.040(3) 0.053(4) 0.022(3) 0.040(3) 0.024(3)
O3 0.0142(16) 0.0213(17) 0.0270(19) 0.0063(14) 0.0068(14) -0.0012(12)
C9 0.013(2) 0.025(3) 0.040(3) 0.006(2) 0.009(2) -0.0015(19)
C10 0.017(3) 0.047(3) 0.041(3) 0.008(3) 0.001(2) -0.004(2)
C11 0.018(3) 0.047(3) 0.039(3) 0.013(3) -0.001(2) -0.002(2)
C12 0.024(3) 0.031(3) 0.020(3) 0.008(2) 0.002(2) -0.002(2)
B1 0.023(3) 0.021(3) 0.019(3) -0.002(3) 0.007(2) 0.000(2)
C13 0.034(3) 0.028(3) 0.021(3) 0.002(2) -0.003(2) -0.009(2)
C14 0.095(5) 0.080(5) 0.066(5) 0.042(4) -0.026(4) -0.041(4)
C15 0.039(4) 0.089(5) 0.053(4) -0.031(4) -0.005(3) 0.008(3)
C16 0.034(3) 0.065(4) 0.039(3) -0.015(4) -0.004(3) 0.015(3)
C17 0.028(4) 0.171(8) 0.060(5) -0.038(6) 0.004(3) 0.005(4)
C18 0.040(4) 0.077(5) 0.055(4) -0.017(4) -0.010(3) 0.015(3)
B2 0.020(3) 0.021(3) 0.021(3) -0.002(3) 0.006(2) -0.001(2)
C19 0.018(2) 0.023(2) 0.020(3) 0.000(2) 0.005(2) -0.0018(19)
C20 0.032(3) 0.039(3) 0.034(3) -0.003(3) 0.020(3) 0.001(2)
C21 0.024(3) 0.044(3) 0.033(3) -0.003(3) 0.009(2) -0.005(2)
C22 0.031(3) 0.038(3) 0.026(3) 0.008(3) 0.013(2) -0.004(2)
C23 0.038(3) 0.055(4) 0.028(3) 0.010(3) 0.008(3) 0.006(3)
C24 0.050(4) 0.026(3) 0.050(4) 0.012(3) 0.011(3) 0.004(3)
B3 0.023(3) 0.021(3) 0.024(3) 0.003(3) 0.008(3) 0.000(2)
C25 0.023(3) 0.025(3) 0.044(3) -0.005(3) 0.011(2) 0.004(2)
C26 0.045(4) 0.053(4) 0.110(6) -0.022(4) -0.018(4) 0.032(3)
C27 0.058(4) 0.022(3) 0.086(5) 0.009(3) 0.040(4) 0.016(3)
C28 0.065(4) 0.028(3) 0.071(5) -0.002(3) 0.043(4) 0.015(3)
C29 0.12(3) 0.066(15) 0.12(3) -0.037(17) 0.10(3) -0.010(19)
C30 0.071(12) 0.031(6) 0.116(16) 0.002(8) 0.080(11) -0.001(8)
C31 0.16(3) 0.034(11) 0.044(14) -0.013(10) 0.041(18) -0.017(16)
C32 0.065(12) 0.082(16) 0.051(10) 0.013(10) 0.026(8) 0.038(11)

loop_
_atom_type_symbol
_atom_type_description
_atom_type_scat_dispersion_real
_atom_type_scat_dispersion_imag
_atom_type_scat_source
C C 0.0033 0.0016 'International Tables Vol C Tables 4.2.6.8 and 6.1.1.4'
H H 0.0000 0.0000 'International Tables Vol C Tables 4.2.6.8 and 6.1.1.4'
B B 0.0013 0.0007 'International Tables Vol C Tables 4.2.6.8 and 6.1.1.4'
O O 0.0106 0.0060 'International Tables Vol C Tables 4.2.6.8 and 6.1.1.4'
Nd Nd -0.1943 3.0179 'International Tables Vol C Tables 4.2.6.8 and 6.1.1.4'

loop_
_geom_angle_atom_site_label_1
_geom_angle_atom_site_label_2
_geom_angle_atom_site_label_3
_geom_angle
O1 ND1 O3 76.35(9)
O1 ND1 O2 71.07(10)
O3 ND1 O2 79.15(10)
O1 ND1 B1 96.47(14)
O3 ND1 B1 164.53(14)
O2 ND1 B1 85.56(14)
O1 ND1 B2 84.25(14)
O3 ND1 B2 93.84(14)
O2 ND1 B2 155.26(14)
B1 ND1 B2 99.11(17)
O1 ND1 B3 154.78(14)
O3 ND1 B3 80.32(14)
O2 ND1 B3 95.36(14)
B1 ND1 B3 103.73(18)
B2 ND1 B3 106.91(18)
O1 ND1 H25 112.0(12)
O3 ND1 H25 169.2(12)
O2 ND1 H25 109.7(13)
B1 ND1 H25 25.7(12)
B2 ND1 H25 80.6(13)
B3 ND1 H25 92.3(12)
O1 ND1 H26 70.2(12)
O3 ND1 H26 144.9(11)
O2 ND1 H26 80.1(11)
B1 ND1 H26 26.4(11)
B2 ND1 H26 93.3(12)
B3 ND1 H26 129.7(12)
H25 ND1 H26 45.4(16)
O1 ND1 H27 105.4(10)
O3 ND1 H27 142.0(12)
O2 ND1 H27 66.4(11)
B1 ND1 H27 26.4(12)
B2 ND1 H27 124.1(12)
B3 ND1 H27 87.3(11)
H25 ND1 H27 44.3(16)
H26 ND1 H27 44.8(16)
O1 ND1 H41 69.4(9)
O3 ND1 H41 111.3(10)
O2 ND1 H41 134.8(10)
B1 ND1 H41 78.0(10)
B2 ND1 H41 27.6(10)
B3 ND1 H41 129.3(10)
H25 ND1 H41 67.3(16)
H26 ND1 H41 66.6(16)
H27 ND1 H41 104.3(16)
O1 ND1 H42 71.0(9)
O3 ND1 H42 67.8(10)
O2 ND1 H42 134.3(10)
B1 ND1 H42 123.3(10)
B2 ND1 H42 27.3(10)
B3 ND1 H42 108.7(9)
H25 ND1 H42 107.6(17)
H26 ND1 H42 109.6(15)
H27 ND1 H42 149.6(16)
H41 ND1 H42 45.5(14)
O1 ND1 H43 108.1(12)
O3 ND1 H43 101.6(11)
O2 ND1 H43 178.8(11)
B1 ND1 H43 93.6(11)
B2 ND1 H43 24.0(12)
B3 ND1 H43 85.7(12)
H25 ND1 H43 69.7(17)
H26 ND1 H43 98.8(16)
H27 ND1 H43 113.2(16)
H41 ND1 H43 44.1(14)
H42 ND1 H43 45.6(14)
O1 ND1 H57 133.5(10)
O3 ND1 H57 69.3(9)
O2 ND1 H57 72.4(10)
B1 ND1 H57 108.4(9)
B2 ND1 H57 127.5(10)
B3 ND1 H57 24.2(10)
H25 ND1 H57 106.7(15)
H26 ND1 H57 129.3(16)
H27 ND1 H57 84.9(15)
H41 ND1 H57 152.9(14)
H42 ND1 H57 120.2(13)
H43 ND1 H57 108.8(16)
O1 ND1 H58 170.1(10)
O3 ND1 H58 106.3(10)
O2 ND1 H58 99.8(10)
B1 ND1 H58 78.6(10)
B2 ND1 H58 104.9(10)
B3 ND1 H58 25.9(10)
H25 ND1 H58 66.7(15)
H26 ND1 H58 105.0(15)
H27 ND1 H58 66.5(15)
H41 ND1 H58 117.3(14)
H42 ND1 H58 118.9(14)
H43 ND1 H58 80.9(16)
H57 ND1 H58 42.8(13)
O1 ND1 H59 143.0(10)
O3 ND1 H59 68.6(10)
O2 ND1 H59 112.3(11)
B1 ND1 H59 120.4(10)
B2 ND1 H59 86.4(11)
B3 ND1 H59 24.1(11)
H25 ND1 H59 101.6(15)
H26 ND1 H59 146.2(15)
H27 ND1 H59 109.5(15)
H41 ND1 H59 112.4(15)
H42 ND1 H59 84.7(15)
H43 ND1 H59 68.9(16)
H57 ND1 H59 41.1(14)
H58 ND1 H59 43.4(14)
C4 O1 C1 108.9(3)
C4 O1 ND1 126.1(3)
C1 O1 ND1 123.4(3)
O1 C1 C2 105.4(4)
O1 C1 H1 110.7
C2 C1 H1 110.7
O1 C1 H2 110.7
C2 C1 H2 110.7
H1 C1 H2 108.8
C3 C2 C1 103.0(4)
C3 C2 H3 111.2
C1 C2 H3 111.2
C3 C2 H4 111.2
C1 C2 H4 111.2
H3 C2 H4 109.1
C2 C3 C4 101.6(4)
C2 C3 H5 111.4
C4 C3 H5 111.4
C2 C3 H6 111.4
C4 C3 H6 111.4
H5 C3 H6 109.3
O1 C4 C3 105.9(4)
O1 C4 H7 110.6
C3 C4 H7 110.6
O1 C4 H8 110.6
C3 C4 H8 110.6
H7 C4 H8 108.7
C8 O2 C5 107.7(4)
C8 O2 ND1 122.3(3)
C5 O2 ND1 120.4(3)
O2 C5 C6 106.0(4)
O2 C5 H9 110.5
C6 C5 H9 110.5
O2 C5 H10 110.5
C6 C5 H10 110.5
H9 C5 H10 108.7
C7 C6 C5 105.1(5)
C7 C6 H11 110.7
C5 C6 H11 110.7
C7 C6 H12 110.7
C5 C6 H12 110.7
H11 C6 H12 108.8
C8 C7 C6 106.9(6)
C8 C7 H13 110.3
C6 C7 H13 110.3
C8 C7 H14 110.3
C6 C7 H14 110.3
H13 C7 H14 108.6
C7 C8 O2 106.5(4)
C7 C8 H15 110.4
O2 C8 H15 110.4
C7 C8 H16 110.4
O2 C8 H16 110.4
H15 C8 H16 108.6
C9 O3 C12 107.7(3)
C9 O3 ND1 126.0(3)
C12 O3 ND1 121.2(2)
O3 C9 C10 105.6(4)
O3 C9 H17 110.6
C10 C9 H17 110.6
O3 C9 H18 110.6
C10 C9 H18 110.6
H17 C9 H18 108.8
C9 C10 C11 100.8(4)
C9 C10 H19 111.6
C11 C10 H19 111.6
C9 C10 H20 111.6
C11 C10 H20 111.6
H19 C10 H20 109.4
C12 C11 C10 102.2(4)
C12 C11 H21 111.3
C10 C11 H21 111.3
C12 C11 H22 111.3
C10 C11 H22 111.3
H21 C11 H22 109.2
O3 C12 C11 106.6(4)
O3 C12 H23 110.4
C11 C12 H23 110.4
O3 C12 H24 110.4
C11 C12 H24 110.4
H23 C12 H24 108.6
C13 B1 ND1 177.8(4)
C13 B1 H25 117(2)
ND1 B1 H25 60(2)
C13 B1 H26 119(2)
ND1 B1 H26 61(2)
H25 B1 H26 101(3)
C13 B1 H27 114(2)
ND1 B1 H27 67(2)
H25 B1 H27 101(3)
H26 B1 H27 101(3)
C14 C13 C15 110.0(5)
C14 C13 C16 111.4(5)
C15 C13 C16 105.7(4)
C14 C13 B1 109.5(4)
C15 C13 B1 107.8(4)
C16 C13 B1 112.2(4)
C13 C14 H28 109.5
C13 C14 H29 109.5
H28 C14 H29 109.5
C13 C14 H30 109.5
H28 C14 H30 109.5
H29 C14 H30 109.5
C13 C15 H31 109.5
C13 C15 H32 109.5
H31 C15 H32 109.5
C13 C15 H33 109.5
H31 C15 H33 109.5
H32 C15 H33 109.5
C17 C16 C18 110.1(5)
C17 C16 C13 115.5(5)
C18 C16 C13 114.9(5)
C17 C16 H34 105.1
C18 C16 H34 105.1
C13 C16 H34 105.1
C16 C17 H35 109.5
C16 C17 H36 109.5
H35 C17 H36 109.5
C16 C17 H37 109.5
H35 C17 H37 109.5
H36 C17 H37 109.5
C16 C18 H38 109.5
C16 C18 H39 109.5
H38 C18 H39 109.5
C16 C18 H40 109.5
H38 C18 H40 109.5
H39 C18 H40 109.5
C19 B2 ND1 174.7(4)
C19 B2 H41 114(2)
ND1 B2 H41 61.3(19)
C19 B2 H42 116(2)
ND1 B2 H42 67(2)
H41 B2 H42 98(3)
C19 B2 H43 117(3)
ND1 B2 H43 64(3)
H41 B2 H43 100(3)
H42 B2 H43 109(3)
C21 C19 C20 107.1(4)
C21 C19 C22 108.7(4)
C20 C19 C22 109.1(4)
C21 C19 B2 109.9(4)
C20 C19 B2 107.6(4)
C22 C19 B2 114.2(4)
C19 C20 H44 109.5
C19 C20 H45 109.5
H44 C20 H45 109.5
C19 C20 H46 109.5
H44 C20 H46 109.5
H45 C20 H46 109.5
C19 C21 H47 109.5
C19 C21 H48 109.5
H47 C21 H48 109.5
C19 C21 H49 109.5
H47 C21 H49 109.5
H48 C21 H49 109.5
C23 C22 C24 109.2(4)
C23 C22 C19 114.2(4)
C24 C22 C19 111.8(4)
C23 C22 H50 107.1
C24 C22 H50 107.1
C19 C22 H50 107.1
C22 C23 H51 109.5
C22 C23 H52 109.5
H51 C23 H52 109.5
C22 C23 H53 109.5
H51 C23 H53 109.5
H52 C23 H53 109.5
C22 C24 H54 109.5
C22 C24 H55 109.5
H54 C24 H55 109.5
C22 C24 H56 109.5
H54 C24 H56 109.5
H55 C24 H56 109.5
C25 B3 ND1 175.3(4)
C25 B3 H57 115(2)
ND1 B3 H57 64(2)
C25 B3 H58 115(2)
ND1 B3 H58 70(2)
H57 B3 H58 105(3)
C25 B3 H59 110(2)
ND1 B3 H59 66(2)
H57 B3 H59 103(3)
H58 B3 H59 108(3)
C27 C25 C26 106.6(5)
C27 C25 C28 108.7(5)
C26 C25 C28 109.5(5)
C27 C25 B3 109.0(4)
C26 C25 B3 108.4(4)
C28 C25 B3 114.3(5)
C25 C26 H60 109.5
C25 C26 H61 109.5
H60 C26 H61 109.5
C25 C26 H62 109.5
H60 C26 H62 109.5
H61 C26 H62 109.5
C25 C27 H63 109.5
C25 C27 H64 109.5
H63 C27 H64 109.5
C25 C27 H65 109.5
H63 C27 H65 109.5
H64 C27 H65 109.5
C32 C28 C25 119.5(10)
C29 C28 C25 119.4(12)
C32 C28 C30 111.8(11)
C25 C28 C30 107.8(9)
C29 C28 C31 100(2)
C25 C28 C31 102.9(15)
C29 C28 H66 111.1
C25 C28 H66 111.1
C31 C28 H66 111.1
C32 C28 H67 105.6
C25 C28 H67 105.6
C30 C28 H67 105.6
C28 C29 H80 109.5
C28 C29 H81 109.5
H80 C29 H81 109.5
C28 C29 H82 109.5
H80 C29 H82 109.5
H81 C29 H82 109.5
C28 C30 H71 109.5
C28 C30 H72 109.5
H71b C30 H72 109.5
C28 C30 H73 109.5
H71 C30 H73 109.5
H72 C30 H73 109.5
C28 C31 H83 109.5
C28 C31 H84 109.5
H83 C31 H84 109.5
C28 C31 H85 109.5
H83 C31 H85 109.5
H84 C31 H85 109.5
C28 C32 H77 109.5
C28 C32 H78 109.5
H77 C32 H78 109.5
C28 C32 H79 109.5
H77 C32 H79 109.5
H78 C32 H79 109.5

loop_
_geom_bond_atom_site_label_1
_geom_bond_atom_site_label_2
_geom_bond_distance
ND1 O1 2.530(3)
ND1 O3 2.544(3)
ND1 O2 2.576(3)
ND1 B1 2.615(5)
ND1 B2 2.627(6)
ND1 B3 2.630(6)
ND1 H25 2.28(5)
ND1 H26 2.30(4)
ND1 H27 2.41(5)
ND1 H41 2.30(4)
ND1 H42 2.43(4)
ND1 H43 2.36(5)
ND1 H57 2.37(4)
ND1 H58 2.48(4)
ND1 H59 2.40(4)
O1 C4 1.441(5)
O1 C1 1.461(5)
C1 C2 1.507(7)
C1 H1 0.9900
C1 H2 0.9900
C2 C3 1.506(7)
C2 H3 0.9900
C2 H4 0.9900
C3 C4 1.516(6)
C3 H5 0.9900
C3 H6 0.9900
C4 H7 0.9900
C4 H8 0.9900
O2 C8 1.454(6)
O2 C5 1.470(5)
C5 C6 1.499(7)
C5 H9 0.9900
C5 H10 0.9900
C6 C7 1.452(8)
C6 H11 0.9900
C6 H12 0.9900
C7 C8 1.444(8)
C7 H13 0.9900
C7 H14 0.9900
C8 H15 0.9900
C8 H16 0.9900
O3 C9 1.439(5)
O3 C12 1.462(5)
C9 C10 1.495(7)
C9 H17 0.9900
C9 H18 0.9900
C10 C11 1.529(7)
C10 H19 0.9900
C10 H20 0.9900
C11 C12 1.510(6)
C11 H21 0.9900
C11 H22 0.9900
C12 H23 0.9900
C12 H24 0.9900
B1 C13 1.600(7)
B1 H25 1.13(5)
B1 H26 1.16(5)
B1 H27 1.16(5)
C13 C14 1.503(7)
C13 C15 1.526(7)
C13 C16 1.570(7)
C14 H28 0.9800
C14 H29 0.9800
C14 H30 0.9800
C15 H31 0.9800
C15 H32 0.9800
C15 H33 0.9800
C16 C17 1.454(8)
C16 C18 1.539(7)
C16 H34 1.0000
C17 H35 0.9800
C17 H36 0.9800
C17 H37 0.9800
C18 H38 0.9800
C18 H39 0.9800
C18 H40 0.9800
B2 C19 1.602(7)
B2 H41 1.22(4)
B2 H42 1.21(4)
B2 H43 1.07(5)
C19 C21 1.541(6)
C19 C20 1.546(6)
C19 C22 1.547(6)
C20 H44 0.9800
C20 H45 0.9800
C20 H46 0.9800
C21 H47 0.9800
C21 H48 0.9800
C21 H49 0.9800
C22 C23 1.524(7)
C22 C24 1.538(7)
C22 H50 1.0000
C23 H51 0.9800
C23 H52 0.9800
C23 H53 0.9800
C24 H54 0.9800
C24 H55 0.9800
C24 H56 0.9800
B3 C25 1.625(7)
B3 H57 1.08(4)
B3 H58 1.16(4)
B3 H59 1.07(5)
C25 C27 1.514(7)
C25 C26 1.530(7)
C25 C28 1.532(8)
C26 H60 0.9800
C26 H61 0.9800
C26 H62 0.9800
C27 H63 0.9800
C27 H64 0.9800
C27 H65 0.9800
C28 C32 1.41(2)
C28 C29 1.47(3)
C28 C30 1.626(18)
C28 C31 1.74(4)
C28 H66 1.0000
C28 H67 1.0000
C29 H80 0.9800
C29 H81 0.9800
C29 H82 0.9800
C30 H71 0.9800
C30 H72 0.9800
C30 H73 0.9800
C31 H83 0.9800
C31 H84 0.9800
C31 H85 0.9800
C32 H77 0.9800
C32 H78 0.9800
C32 H79 0.9800

loop_
_geom_torsion_atom_site_label_1
_geom_torsion_atom_site_label_2
_geom_torsion_atom_site_label_3
_geom_torsion_atom_site_label_4
_geom_torsion
C4 O1 C1 C2 -9.8(5)
ND1 O1 C1 C2 156.8(3)
O1 C1 C2 C3 30.5(5)
C1 C2 C3 C4 -38.5(5)
C1 O1 C4 C3 -14.8(5)
ND1 O1 C4 C3 179.0(3)
C2 C3 C4 O1 33.3(5)
C8 O2 C5 C6 1.3(6)
ND1 O2 C5 C6 -145.8(4)
O2 C5 C6 C7 -17.4(7)
C5 C6 C7 C8 27.4(8)
C6 C7 C8 O2 -27.0(8)
C5 O2 C8 C7 15.6(7)
ND1 O2 C8 C7 161.8(4)
C12 O3 C9 C10 -24.8(5)
ND1 O3 C9 C10 -179.5(3)
O3 C9 C10 C11 39.7(5)
C9 C10 C11 C12 -38.8(5)
C9 O3 C12 C11 -0.8(5)
ND1 O3 C12 C11 155.3(3)
C10 C11 C12 O3 25.1(5)
C14 C13 C16 C17 -75.4(7)
C15 C13 C16 C17 165.0(6)
B1 C13 C16 C17 47.8(7)
C14 C13 C16 C18 54.4(7)
C15 C13 C16 C18 -65.1(6)
B1 C13 C16 C18 177.6(5)
C21 C19 C22 C23 -166.5(4)
C20 C19 C22 C23 -50.0(5)
B2 C19 C22 C23 70.5(5)
C21 C19 C22 C24 68.9(5)
C20 C19 C22 C24 -174.6(4)
B2 C19 C22 C24 -54.2(5)
C27 C25 C28 C32 64.4(15)
C26 C25 C28 C32 -179.5(15)
B3 C25 C28 C32 -57.6(16)
C27 C25 C28 C29 159(3)
C26 C25 C28 C29 -85(3)
B3 C25 C28 C29 37(3)
C27 C25 C28 C30 -166.6(11)
C26 C25 C28 C30 -50.5(11)
B3 C25 C28 C30 71.3(11)
C27 C25 C28 C31 49.2(11)
C26 C25 C28 C31 165.2(11)
B3 C25 C28 C31 -72.9(11)
